data_7718092
loop_
_publ_author_name
'Seuffert, Marcel T.'
'Sedykh, Alexander E.'
'Sch&#xe4;fer, Thomas C'
'Becker, Jonathan'
'M&#xfc;ller-Buschbaum, Klaus'

_publ_section_title
;
 Homoleptic coordination polymers and complexes of transition metals with
 2-(1,2,4-1<i>H</i>-triazol-3-yl) pyridine and tuning towards white-light
 emission.
;
_journal_issue 12
_journal_name_full 'Dalton transactions (Cambridge, England : 2003)'
_journal_page_first 5075
_journal_page_last 5090
_journal_paper_doi 10.1039/d4dt03149k
_journal_volume 54
_journal_year 2025
_chemical_formula_moiety 'C14 H10 N8 Zn, 0.25(C5 H5 N), 0.31(H2 O)'
_chemical_formula_sum 'C15.25 H10.88 N8.25 O0.31 Zn'
_chemical_formula_weight 380.07
_space_group_crystal_system tetragonal
_space_group_IT_number 142
_space_group_name_Hall '-I 4bd 2c'
_space_group_name_H-M_alt 'I 41/a c d :2'
_atom_sites_solution_hydrogens geom
_atom_sites_solution_primary dual
_atom_sites_solution_secondary difmap
_audit_creation_method SHELXL-2019/3
_audit_update_record
;
2025-01-23 deposited with the CCDC.	2025-02-18 downloaded from the CCDC.
;
_cell_angle_alpha 90
_cell_angle_beta 90
_cell_angle_gamma 90
_cell_formula_units_Z 16
_cell_length_a 22.6881(6)
_cell_length_b 22.6881(6)
_cell_length_c 12.7247(6)
_cell_measurement_reflns_used 9962
_cell_measurement_temperature 100(2)
_cell_measurement_theta_max 26.33
_cell_measurement_theta_min 2.54
_cell_volume 6550.0(4)
_computing_cell_refinement 'SAINT v8.40b (Bruker AXS Inc., 2019)'
_computing_data_collection 'APEX4 v2021.4-0 (Bruker AXS Inc., 2021)'
_computing_data_reduction 'SAINT v8.40b (Bruker AXS Inc., 2019)'
_computing_molecular_graphics shelXle
_computing_publication_material 'SHELXL-2018/3 (Sheldrick, 2018)'
_computing_structure_refinement 'SHELXL-2019/2 (Sheldrick, 2019)'
_computing_structure_solution 'SHELXT 2018/2 (Sheldrick, 2018)'
_diffrn_ambient_temperature 100(2)
_diffrn_detector_area_resol_mean 7.4
_diffrn_measured_fraction_theta_full 0.998
_diffrn_measured_fraction_theta_max 0.998
_diffrn_measurement_device_type 'Bruker PHOTON III C14'
_diffrn_measurement_method '\f and \w scans'
_diffrn_radiation_monochromator 'Incoatec I\mS multilayer optics'
_diffrn_radiation_source 'I\mS micro-focus sealed tube'
_diffrn_radiation_type MoK\a
_diffrn_radiation_wavelength 0.71073
_diffrn_reflns_av_R_equivalents 0.0942
_diffrn_reflns_av_unetI/netI 0.0254
_diffrn_reflns_Laue_measured_fraction_full 0.998
_diffrn_reflns_Laue_measured_fraction_max 0.998
_diffrn_reflns_limit_h_max 28
_diffrn_reflns_limit_h_min -28
_diffrn_reflns_limit_k_max 28
_diffrn_reflns_limit_k_min -28
_diffrn_reflns_limit_l_max 15
_diffrn_reflns_limit_l_min -15
_diffrn_reflns_number 41383
_diffrn_reflns_point_group_measured_fraction_full 0.998
_diffrn_reflns_point_group_measured_fraction_max 0.998
_diffrn_reflns_theta_full 25.242
_diffrn_reflns_theta_max 26.397
_diffrn_reflns_theta_min 1.795
_diffrn_source 'I\mS micro-focus sealed tube, multilayer optics'
_exptl_absorpt_coefficient_mu 1.518
_exptl_absorpt_correction_T_max 0.5111
_exptl_absorpt_correction_T_min 0.3735
_exptl_absorpt_correction_type multi-scan
_exptl_absorpt_process_details SADABS-2016/2
_exptl_crystal_colour colourless
_exptl_crystal_density_diffrn 1.542
_exptl_crystal_density_method 'not measured'
_exptl_crystal_description needle
_exptl_crystal_F_000 3082
_exptl_crystal_size_max 0.778
_exptl_crystal_size_mid 0.102
_exptl_crystal_size_min 0.061
_refine_diff_density_max 0.431
_refine_diff_density_min -0.456
_refine_diff_density_rms 0.068
_refine_ls_extinction_method none
_refine_ls_goodness_of_fit_ref 1.066
_refine_ls_hydrogen_treatment constr
_refine_ls_matrix_type full
_refine_ls_number_parameters 205
_refine_ls_number_reflns 1689
_refine_ls_number_restraints 364
_refine_ls_restrained_S_all 0.999
_refine_ls_R_factor_all 0.0421
_refine_ls_R_factor_gt 0.0311
_refine_ls_shift/su_max 0.001
_refine_ls_shift/su_mean 0.000
_refine_ls_structure_factor_coef Fsqd
_refine_ls_weighting_details 'w=1/[\s^2^(Fo^2^)+(0.0350P)^2^+13.5539P] where P=(Fo^2^+2Fc^2^)/3'
_refine_ls_weighting_scheme calc
_refine_ls_wR_factor_gt 0.0707
_refine_ls_wR_factor_ref 0.0750
_reflns_Friedel_coverage 0.000
_reflns_number_gt 1379
_reflns_number_total 1689
_reflns_threshold_expression 'I > 2\s(I)'
_cod_data_source_file d4dt03149k2.cif
_cod_data_source_block catena_Zn(pt)2
_cod_depositor_comments
;
The following automatic conversions were performed:

data item '_atom_sites_solution_secondary' value 'diffmap' was
changed to 'difmap'.

Automatic conversion script
Id: cif_fix_values 8170 2020-07-09 18:12:32Z antanas 

 Adding full bibliography for 7718082--7718095.cif.
;
_cod_original_cell_volume 6550.0(5)
_cod_original_sg_symbol_H-M 'I 41/a c d'
_cod_database_code 7718092
_shelx_shelxl_version_number 2019/3
_shelx_space_group_comment
;
The symmetry employed for this shelxl refinement is uniquely defined
by the following loop, which should always be used as a source of
symmetry information in preference to the above space-group names.
They are only intended as comments.
;
_shelx_estimated_absorpt_t_min 0.385
_shelx_estimated_absorpt_t_max 0.913

loop_
_space_group_symop_operation_xyz
'x, y, z'
'-x+1/2, -y, z+1/2'
'-y+1/4, x+3/4, z+1/4'
'y+1/4, -x+1/4, z+3/4'
'-x+1/2, y, -z'
'x, -y, -z+1/2'
'y+1/4, x+3/4, -z+3/4'
'-y+1/4, -x+1/4, -z+1/4'
'x+1/2, y+1/2, z+1/2'
'-x+1, -y+1/2, z+1'
'-y+3/4, x+5/4, z+3/4'
'y+3/4, -x+3/4, z+5/4'
'-x+1, y+1/2, -z+1/2'
'x+1/2, -y+1/2, -z+1'
'y+3/4, x+5/4, -z+5/4'
'-y+3/4, -x+3/4, -z+3/4'
'-x, -y, -z'
'x-1/2, y, -z-1/2'
'y-1/4, -x-3/4, -z-1/4'
'-y-1/4, x-1/4, -z-3/4'
'x-1/2, -y, z'
'-x, y, z-1/2'
'-y-1/4, -x-3/4, z-3/4'
'y-1/4, x-1/4, z-1/4'
'-x+1/2, -y+1/2, -z+1/2'
'x, y+1/2, -z'
'y+1/4, -x-1/4, -z+1/4'
'-y+1/4, x+1/4, -z-1/4'
'x, -y+1/2, z+1/2'
'-x+1/2, y+1/2, z'
'-y+1/4, -x-1/4, z-1/4'
'y+1/4, x+1/4, z+1/4'

loop_
_atom_site_label
_atom_site_type_symbol
_atom_site_fract_x
_atom_site_fract_y
_atom_site_fract_z
_atom_site_U_iso_or_equiv
_atom_site_adp_type
_atom_site_occupancy
_atom_site_site_symmetry_order
_atom_site_calc_flag
_atom_site_refinement_flags_posn
_atom_site_refinement_flags_adp
_atom_site_refinement_flags_occupancy
_atom_site_disorder_assembly
_atom_site_disorder_group
Zn1 Zn 0.19136(2) 0.05864(2) 0.125000 0.00898(12) Uani 1 2 d S T P . .
N2_1 N 0.1824(8) 0.1594(14) 0.149(2) 0.0158(12) Uani 0.528(6) 1 d . U P A 1
C3_1 C 0.1687(3) 0.1733(5) 0.2509(9) 0.0182(10) Uani 0.528(6) 1 d . U P A 1
C4_1 C 0.1529(3) 0.2291(2) 0.2820(4) 0.0243(10) Uani 0.528(6) 1 d . U P A 1
H4_1 H 0.143407 0.237005 0.353386 0.029 Uiso 0.528(6) 1 calc R U P A 1
C5_1 C 0.1509(3) 0.2734(2) 0.2079(4) 0.0288(10) Uani 0.528(6) 1 d . U P A 1
H5_1 H 0.140132 0.312319 0.227294 0.035 Uiso 0.528(6) 1 calc R U P A 1
C6_1 C 0.1653(3) 0.2599(3) 0.1029(6) 0.0260(11) Uani 0.528(6) 1 d . U P A 1
H6_1 H 0.165218 0.289707 0.050493 0.031 Uiso 0.528(6) 1 calc R U P A 1
C7_1 C 0.1792(6) 0.2030(8) 0.0783(16) 0.0212(12) Uani 0.528(6) 1 d . U P A 1
H7_1 H 0.187145 0.193921 0.006789 0.025 Uiso 0.528(6) 1 calc R U P A 1
C8_1 C 0.1729(5) 0.1234(9) 0.3247(17) 0.0142(10) Uani 0.528(6) 1 d . U P A 1
N9_1 N 0.1836(14) 0.0699(16) 0.292(2) 0.0114(12) Uani 0.528(6) 1 d . U P A 1
N10_1 N 0.1839(17) 0.0343(17) 0.377(4) 0.0103(12) Uani 0.528(6) 1 d . U P A 1
C11_1 C 0.1730(4) 0.0695(7) 0.4572(13) 0.0130(12) Uani 0.528(6) 1 d . U P A 1
H11_1 H 0.170948 0.055933 0.527773 0.016 Uiso 0.528(6) 1 calc R U P A 1
N12_1 N 0.1652(3) 0.1261(4) 0.4303(8) 0.0145(11) Uani 0.528(6) 1 d . U P A 1
N2_2 N 0.1840(9) 0.1574(16) 0.154(3) 0.0161(13) Uani 0.472(6) 1 d . U P A 2
C3_2 C 0.1826(3) 0.1728(6) 0.2526(10) 0.0183(10) Uani 0.472(6) 1 d . U P A 2
C4_2 C 0.1831(3) 0.2319(3) 0.2851(5) 0.0249(11) Uani 0.472(6) 1 d . U P A 2
H4_2 H 0.181948 0.241676 0.357687 0.030 Uiso 0.472(6) 1 calc R U P A 2
C5_2 C 0.1854(4) 0.2754(3) 0.2099(5) 0.0284(11) Uani 0.472(6) 1 d . U P A 2
H5_2 H 0.184115 0.315675 0.229952 0.034 Uiso 0.472(6) 1 calc R U P A 2
C6_2 C 0.1896(3) 0.2602(4) 0.1059(7) 0.0258(11) Uani 0.472(6) 1 d . U P A 2
H6_2 H 0.193426 0.289386 0.052744 0.031 Uiso 0.472(6) 1 calc R U P A 2
C7_2 C 0.1879(6) 0.1998(9) 0.0810(18) 0.0212(13) Uani 0.472(6) 1 d . U P A 2
H7_2 H 0.189688 0.188569 0.009107 0.025 Uiso 0.472(6) 1 calc R U P A 2
C8_2 C 0.1810(5) 0.1232(10) 0.3260(19) 0.0139(11) Uani 0.472(6) 1 d . U P A 2
N9_2 N 0.1826(16) 0.0679(18) 0.287(3) 0.0109(12) Uani 0.472(6) 1 d . U P A 2
N10_2 N 0.185(2) 0.032(2) 0.375(4) 0.0108(12) Uani 0.472(6) 1 d . U P A 2
C11_2 C 0.1846(4) 0.0699(8) 0.4572(14) 0.0124(12) Uani 0.472(6) 1 d . U P A 2
H11_2 H 0.186213 0.056848 0.528056 0.015 Uiso 0.472(6) 1 calc R U P A 2
N12_2 N 0.1821(3) 0.1273(5) 0.4309(9) 0.0133(11) Uani 0.472(6) 1 d . U P A 2

loop_
_atom_site_aniso_label
_atom_site_aniso_U_11
_atom_site_aniso_U_22
_atom_site_aniso_U_33
_atom_site_aniso_U_23
_atom_site_aniso_U_13
_atom_site_aniso_U_12
Zn1 0.01073(14) 0.01073(14) 0.00547(18) 0.00076(9) 0.00076(9) 0.00056(12)
N2_1 0.0233(19) 0.012(2) 0.012(2) 0.001(2) 0.0021(18) 0.0023(17)
C3_1 0.027(2) 0.0131(15) 0.0143(16) 0.0020(14) 0.002(2) 0.002(2)
C4_1 0.040(2) 0.0159(17) 0.0172(17) -0.0017(15) 0.003(2) 0.004(2)
C5_1 0.048(2) 0.0148(17) 0.0234(18) -0.0003(15) 0.001(2) 0.004(2)
C6_1 0.043(3) 0.0160(17) 0.0194(18) 0.0067(15) -0.001(2) 0.003(2)
C7_1 0.033(3) 0.017(2) 0.0137(19) 0.0058(18) 0.000(3) 0.003(2)
C8_1 0.018(2) 0.0129(16) 0.0112(16) -0.0015(15) 0.001(2) 0.002(2)
N9_1 0.0132(18) 0.012(2) 0.009(2) 0.0005(19) 0.0005(19) 0.0007(17)
N10_1 0.0118(18) 0.012(2) 0.007(2) 0.0017(19) 0.0011(18) 0.0019(18)
C11_1 0.014(3) 0.0169(18) 0.0085(17) -0.0004(15) 0.002(2) 0.001(3)
N12_1 0.016(2) 0.0151(16) 0.0127(16) -0.0018(14) 0.002(2) 0.001(2)
N2_2 0.023(2) 0.012(2) 0.013(2) 0.004(2) 0.0009(19) 0.0015(19)
C3_2 0.026(2) 0.0133(16) 0.0151(17) 0.0008(15) 0.001(2) 0.004(2)
C4_2 0.042(2) 0.0149(18) 0.0181(18) -0.0003(16) 0.003(2) 0.004(2)
C5_2 0.048(2) 0.0126(17) 0.0246(19) 0.0037(16) 0.001(2) 0.004(2)
C6_2 0.040(3) 0.0179(18) 0.0192(19) 0.0081(17) 0.001(3) 0.004(2)
C7_2 0.032(3) 0.016(2) 0.016(2) 0.0042(19) 0.001(3) 0.005(2)
C8_2 0.018(2) 0.0130(16) 0.0108(17) -0.0002(15) 0.001(2) 0.002(2)
N9_2 0.0138(19) 0.011(2) 0.008(2) 0.001(2) 0.001(2) 0.0011(19)
N10_2 0.0120(19) 0.013(2) 0.007(2) 0.001(2) 0.0004(19) 0.001(2)
C11_2 0.013(3) 0.0159(18) 0.0087(18) 0.0006(16) -0.001(3) 0.001(3)
N12_2 0.015(3) 0.0130(16) 0.0114(16) -0.0040(14) -0.001(3) 0.001(3)

loop_
_atom_type_symbol
_atom_type_description
_atom_type_scat_dispersion_real
_atom_type_scat_dispersion_imag
_atom_type_scat_source
C C 0.0033 0.0016 'International Tables Vol C Tables 4.2.6.8 and 6.1.1.4'
H H 0.0000 0.0000 'International Tables Vol C Tables 4.2.6.8 and 6.1.1.4'
N N 0.0061 0.0033 'International Tables Vol C Tables 4.2.6.8 and 6.1.1.4'
Zn Zn 0.2839 1.4301 'International Tables Vol C Tables 4.2.6.8 and 6.1.1.4'
O O 0.0106 0.0060 'International Tables Vol C Tables 4.2.6.8 and 6.1.1.4'

loop_
_geom_angle_atom_site_label_1
_geom_angle_atom_site_label_2
_geom_angle_atom_site_label_3
_geom_angle
_geom_angle_site_symmetry_1
_geom_angle_site_symmetry_3
_geom_angle_publ_flag
N9_2 Zn1 N10_1 96.2(17) . 6 ?
N10_1 Zn1 N10_1 99(2) 6 4_554 ?
N10_1 Zn1 N9_1 97.2(16) 6 . ?
N10_1 Zn1 N9_1 93.3(15) 4_554 . ?
N9_2 Zn1 N9_1 163.8(2) . 8 ?
N10_1 Zn1 N9_1 93.3(15) 6 8 ?
N10_1 Zn1 N9_1 97.2(16) 4_554 8 ?
N9_1 Zn1 N9_1 163.6(19) . 8 ?
N9_2 Zn1 N2_2 74.5(14) . . ?
N9_2 Zn1 N2_1 91.4(12) . 8 ?
N10_1 Zn1 N2_1 90.4(12) 6 8 ?
N10_1 Zn1 N2_1 168.3(13) 4_554 8 ?
N9_1 Zn1 N2_1 92.1(11) . 8 ?
N9_1 Zn1 N2_1 75.3(12) 8 8 ?
N2_2 Zn1 N2_1 82.09(12) . 8 ?
N10_1 Zn1 N2_1 168.3(13) 6 . ?
N10_1 Zn1 N2_1 90.4(12) 4_554 . ?
N9_1 Zn1 N2_1 75.3(12) . . ?
N9_1 Zn1 N2_1 92.1(11) 8 . ?
N2_1 Zn1 N2_1 81.0(9) 8 . ?
C7_1 N2_1 C3_1 117(2) . . ?
C7_1 N2_1 Zn1 130.5(19) . . ?
C3_1 N2_1 Zn1 111.7(16) . . ?
C4_1 C3_1 N2_1 122.9(14) . . ?
C4_1 C3_1 C8_1 122.7(10) . . ?
N2_1 C3_1 C8_1 114.3(15) . . ?
C3_1 C4_1 C5_1 118.8(6) . . ?
C3_1 C4_1 H4_1 120.6 . . ?
C5_1 C4_1 H4_1 120.6 . . ?
C4_1 C5_1 C6_1 118.9(5) . . ?
C4_1 C5_1 H5_1 120.5 . . ?
C6_1 C5_1 H5_1 120.5 . . ?
C7_1 C6_1 C5_1 118.5(9) . . ?
C7_1 C6_1 H6_1 120.8 . . ?
C5_1 C6_1 H6_1 120.8 . . ?
N2_1 C7_1 C6_1 123.9(18) . . ?
N2_1 C7_1 H7_1 118.0 . . ?
C6_1 C7_1 H7_1 118.0 . . ?
N9_1 C8_1 N12_1 113(2) . . ?
N9_1 C8_1 C3_1 121(2) . . ?
N12_1 C8_1 C3_1 126.0(14) . . ?
C8_1 N9_1 N10_1 107(2) . . ?
C8_1 N9_1 Zn1 116(3) . . ?
N10_1 N9_1 Zn1 136(2) . . ?
C11_1 N10_1 N9_1 105(3) . . ?
C11_1 N10_1 Zn1 129(3) . 3_545 ?
N9_1 N10_1 Zn1 126(2) . 3_545 ?
N10_1 C11_1 N12_1 114(2) . . ?
N10_1 C11_1 H11_1 122.9 . . ?
N12_1 C11_1 H11_1 122.9 . . ?
C11_1 N12_1 C8_1 101.1(11) . . ?
C3_2 N2_2 C7_2 119(3) . . ?
C3_2 N2_2 Zn1 114.9(19) . . ?
C7_2 N2_2 Zn1 126(2) . . ?
N2_2 C3_2 C4_2 122.6(17) . . ?
N2_2 C3_2 C8_2 114.2(18) . . ?
C4_2 C3_2 C8_2 123.1(11) . . ?
C5_2 C4_2 C3_2 118.7(7) . . ?
C5_2 C4_2 H4_2 120.6 . . ?
C3_2 C4_2 H4_2 120.6 . . ?
C6_2 C5_2 C4_2 119.7(6) . . ?
C6_2 C5_2 H5_2 120.2 . . ?
C4_2 C5_2 H5_2 120.2 . . ?
C5_2 C6_2 C7_2 117.4(10) . . ?
C5_2 C6_2 H6_2 121.3 . . ?
C7_2 C6_2 H6_2 121.3 . . ?
N2_2 C7_2 C6_2 123(2) . . ?
N2_2 C7_2 H7_2 118.5 . . ?
C6_2 C7_2 H7_2 118.5 . . ?
N12_2 C8_2 N9_2 116(2) . . ?
N12_2 C8_2 C3_2 125.7(16) . . ?
N9_2 C8_2 C3_2 118(2) . . ?
C8_2 N9_2 N10_2 104(3) . . ?
C8_2 N9_2 Zn1 118(3) . . ?
N10_2 N9_2 Zn1 138(2) . . ?
C11_2 N10_2 N9_2 105(3) . . ?
C11_2 N10_2 Zn1 129(3) . 3_545 ?
N9_2 N10_2 Zn1 126(3) . 3_545 ?
N12_2 C11_2 N10_2 115(2) . . ?
N12_2 C11_2 H11_2 122.6 . . ?
N10_2 C11_2 H11_2 122.6 . . ?
C8_2 N12_2 C11_2 100.4(12) . . ?

loop_
_geom_bond_atom_site_label_1
_geom_bond_atom_site_label_2
_geom_bond_distance
_geom_bond_site_symmetry_2
_geom_bond_publ_flag
Zn1 N9_2 2.08(3) . ?
Zn1 N10_1 2.12(4) 6 ?
Zn1 N10_1 2.12(4) 4_554 ?
Zn1 N9_1 2.14(3) . ?
Zn1 N9_1 2.14(3) 8 ?
Zn1 N2_2 2.28(4) . ?
Zn1 N2_1 2.32(3) 8 ?
Zn1 N2_1 2.32(3) . ?
N2_1 C7_1 1.34(3) . ?
N2_1 C3_1 1.37(3) . ?
C3_1 C4_1 1.373(11) . ?
C3_1 C8_1 1.47(2) . ?
C4_1 C5_1 1.379(7) . ?
C4_1 H4_1 0.9500 . ?
C5_1 C6_1 1.408(9) . ?
C5_1 H5_1 0.9500 . ?
C6_1 C7_1 1.365(17) . ?
C6_1 H6_1 0.9500 . ?
C7_1 H7_1 0.9500 . ?
C8_1 N9_1 1.31(4) . ?
C8_1 N12_1 1.357(19) . ?
N9_1 N10_1 1.36(5) . ?
N10_1 C11_1 1.31(4) . ?
C11_1 N12_1 1.341(14) . ?
C11_1 H11_1 0.9500 . ?
N2_2 C3_2 1.30(4) . ?
N2_2 C7_2 1.34(3) . ?
C3_2 C4_2 1.404(13) . ?
C3_2 C8_2 1.46(2) . ?
C4_2 C5_2 1.375(8) . ?
C4_2 H4_2 0.9500 . ?
C5_2 C6_2 1.370(10) . ?
C5_2 H5_2 0.9500 . ?
C6_2 C7_2 1.41(2) . ?
C6_2 H6_2 0.9500 . ?
C7_2 H7_2 0.9500 . ?
C8_2 N12_2 1.34(2) . ?
C8_2 N9_2 1.35(5) . ?
N9_2 N10_2 1.39(6) . ?
N10_2 C11_2 1.35(5) . ?
C11_2 N12_2 1.346(16) . ?
C11_2 H11_2 0.9500 . ?
